data_2005195
loop_
_publ_author_name
'L\"ovqvist, K.'

_publ_section_title
;
 <i>cis</i>-Dibromobis(dimethyl sulfoxide-<i>S</i>)platinum(II) and
 <i>trans</i>-Bis(dimethyl sulfoxide-<i>S</i>)diiodoplatinum(II)
;
_journal_issue 8
_journal_name_full 'Acta Crystallographica Section C'
_journal_page_first 1921
_journal_page_last 1924
_journal_paper_doi 10.1107/S0108270196003824
_journal_volume 52
_journal_year 1996
_chemical_formula_iupac '[Pt Br2 (C2 H6 O1 S1)2]'
_chemical_formula_moiety 'C4 H12 O2 Br2 Pt S2'
_chemical_formula_sum 'C4 H12 Br2 O2 Pt S2'
_chemical_formula_weight 511.16
_space_group_IT_number 14
_symmetry_cell_setting monoclinic
_symmetry_space_group_name_Hall '-P 2yn'
_symmetry_space_group_name_H-M 'P 1 21/n 1'
_audit_creation_method 'from TEXRAY.INF file'
_cell_angle_alpha 90
_cell_angle_beta 108.78(2)
_cell_angle_gamma 90
_cell_formula_units_Z 4
_cell_length_a 8.959(3)
_cell_length_b 13.677(8)
_cell_length_c 9.777(3)
_cell_measurement_reflns_used 23
_cell_measurement_temperature 295
_cell_measurement_theta_max 27.12
_cell_measurement_theta_min 13.89
_cell_volume 1134.2(9)
_computing_cell_refinement 'DETTH (Enraf-Nonius, 1989)'
_computing_data_collection 'CAD-4 Software (Enraf-Nonius, 1989)'
_computing_data_reduction 'TEXSAN PROCESS (Molecular Structure Corporation, 1989)'
_computing_publication_material 'TEXSAN FINISH'
_computing_structure_refinement 'TEXSAN LS'
_computing_structure_solution TEXSAN
_diffrn_ambient_temperature 295
_diffrn_measurement_device 'Enraf-Nonius CAD-4'
_diffrn_measurement_method \w-2\q
_diffrn_radiation_monochromator graphite
_diffrn_radiation_source 'X-ray tube'
_diffrn_radiation_type MoK\a
_diffrn_radiation_wavelength 0.7107
_diffrn_reflns_av_R_equivalents 0.0741
_diffrn_reflns_limit_h_max 11
_diffrn_reflns_limit_h_min -11
_diffrn_reflns_limit_k_max 0
_diffrn_reflns_limit_k_min -18
_diffrn_reflns_limit_l_max 12
_diffrn_reflns_limit_l_min 0
_diffrn_reflns_number 2980
_diffrn_reflns_reduction_process 'TEXSAN PROCESS'
_diffrn_reflns_theta_max 28
_diffrn_reflns_theta_min 3
_diffrn_standards_decay_% 1.6
_diffrn_standards_interval_count 120
_diffrn_standards_number 3
_exptl_absorpt_coefficient_mu 19.79
_exptl_absorpt_correction_T_max 0.176
_exptl_absorpt_correction_T_min 0.014
_exptl_absorpt_correction_type 'integration (TEXSAN; Molecular Structure Corporation, 1989)'
_exptl_absorpt_process_details Coppens_numerical
_exptl_crystal_colour yellow
_exptl_crystal_density_diffrn 2.993
_exptl_crystal_density_meas ?
_exptl_crystal_description prismatic
_exptl_crystal_F_000 928.00
_exptl_crystal_size_max 0.43
_exptl_crystal_size_mid 0.21
_exptl_crystal_size_min 0.12
_refine_diff_density_max 1.33
_refine_diff_density_min -1.33
_refine_ls_extinction_coef 22.4E-7
_refine_ls_extinction_method 'Zachariasen (1963) type 2, Gaussian isotropic'
_refine_ls_goodness_of_fit_obs 1.713
_refine_ls_hydrogen_treatment noref
_refine_ls_matrix_type full
_refine_ls_number_parameters 101
_refine_ls_number_reflns 2092
_refine_ls_number_restraints 0
_refine_ls_R_factor_obs 0.0324
_refine_ls_shift/esd_max 0.0006
_refine_ls_structure_factor_coef F
_refine_ls_weighting_details 'w = 1/[\s^2^(F)]'
_refine_ls_weighting_scheme calc
_refine_ls_wR_factor_obs 0.0413
_reflns_number_observed 2092
_reflns_number_total 2826
_reflns_observed_criterion I>=3\s(I)
_cod_data_source_file ab1349.cif
_cod_data_source_block I
_cod_depositor_comments
;
The following automatic conversions were performed:

'_exptl_crystal_density_meas' value 'not measured' was changed to '?'
- the value is perceived as not measured.

Automatic conversion script
Id: cif_fix_values 3008 2015-01-20 13:52:24Z robertas 

The following automatic conversions were performed:

'_refine_ls_weighting_scheme' value 'w = 1/[\s^2^(F)]' was changed to
'calc'. New tag '_refine_ls_weighting_details' was created. The value
of the new tag was set to 'w = 1/[\s^2^(F)]'.

Automatic conversion script
Id: cif_fix_values 3143 2015-03-26 13:38:13Z robertas 
;
_cod_original_cell_volume 1134.0(10)
_cod_original_sg_symbol_H-M 'P 21/n'
_cod_original_formula_sum 'C4 H12 O2 Br2 Pt S2'
_cod_database_code 2005195

loop_
_symmetry_equiv_pos_as_xyz
'   +x,   +y,   +z'
1/2-x,1/2+y,1/2-z
'   -x,   -y,   -z'
1/2+x,1/2-y,1/2+z

loop_
_atom_site_aniso_label
_atom_site_aniso_U_11
_atom_site_aniso_U_22
_atom_site_aniso_U_33
_atom_site_aniso_U_12
_atom_site_aniso_U_13
_atom_site_aniso_U_23
Pt 0.0221(2) 0.0275(2) 0.0261(2) -0.00130(10) 0.00440(10) -0.00030(10)
Br(1) 0.0234(4) 0.0584(7) 0.0510(5) -0.0046(4) 0.0074(4) -0.0099(4)
Br(2) 0.0410(5) 0.0334(5) 0.0573(5) -0.0014(4) 0.0067(4) -0.0113(4)
S(1) 0.0226(10) 0.0340(10) 0.0331(10) -0.0001(9) 0.0032(8) -0.0051(9)
S(2) 0.0330(10) 0.0310(10) 0.0309(10) 0.0029(9) 0.0087(9) 0.0006(8)
O(1) 0.032(4) 0.062(4) 0.034(3) -0.007(3) 0.007(3) -0.007(3)
O(2) 0.039(4) 0.037(4) 0.066(4) -0.005(3) 0.016(3) -0.007(3)
C(1) 0.032(5) 0.044(5) 0.071(7) 0.009(4) 0.014(5) -0.012(5)
C(2) 0.045(6) 0.051(6) 0.050(6) -0.014(5) 0.020(5) -0.005(4)
C(3) 0.046(6) 0.039(6) 0.056(6) 0.020(5) 0.002(5) 0.012(4)
C(4) 0.079(8) 0.057(6) 0.044(5) -0.004(6) 0.044(6) -0.006(5)

loop_
_atom_site_label
_atom_site_fract_x
_atom_site_fract_y
_atom_site_fract_z
_atom_site_U_iso_or_equiv
_atom_site_thermal_displace_type
Pt(1) .47936(4) .01502(2) .21528(3) .0260(1) Uani
Br(1) .1928(1) -.00149(7) .1317(1) .0454(4) Uani
Br(2) .4888(1) -0.15115(7) .1258(1) .0461(4) Uani
S(1) .7432(3) .0232(2) .3185(2) .0311(7) Uani
S(2) .4541(3) .1672(2) .2912(2) .0321(7) Uani
O(1) .7907(8) .0400(5) .4744(6) .044(3) Uani
O(2) .5947(8) .2280(5) .3359(8) .048(3) Uani
C(1) .849(1) -.0831(7) .294(1) .049(4) Uani
C(2) .833(1) .1130(7) .238(1) .048(4) Uani
C(3) .304(1) .2352(7) .161(1) .050(4) Uani
C(4) .379(1) .1595(8) .439(1) .054(5) Uani

loop_
_atom_type_symbol
_atom_type_scat_dispersion_real
_atom_type_scat_dispersion_imag
_atom_type_scat_source
Pt -2.352 8.388 'International Tables'
Br -0.374 2.456 'International Tables'
S 0.110 0.124 'International Tables'
O 0.008 0.006 'International Tables'
C 0.002 0.002 'International Tables'
H 0.000 0.000 'International Tables'

loop_
_geom_angle_atom_site_label_1
_geom_angle_atom_site_label_2
_geom_angle_atom_site_label_3
_geom_angle
Br(1) Pt Br(2) 87.02(4)
Br(1) Pt S(1) 173.03(6)
Br(1) Pt S(2) 89.39(6)
Br(2) Pt S(1) 93.11(6)
Br(2) Pt S(2) 176.38(6)
S(1) Pt S(2) 90.50(8)
Pt S(1) O(1) 112.7(3)
Pt S(1) C(1) 115.1(3)
Pt S(1) C(2) 113.2(4)
O(1) S(1) C(1) 105.9(5)
O(1) S(1) C(2) 109.2(4)
C(1) S(1) C(2) 99.6(5)
Pt S(2) O(2) 117.4(3)
Pt S(2) C(3) 112.3(4)
Pt S(2) C(4) 108.6(3)
O(2) S(2) C(3) 107.3(5)
O(2) S(2) C(4) 107.8(5)

loop_
_geom_bond_atom_site_label_1
_geom_bond_atom_site_label_2
_geom_bond_distance
Pt Br(1) 2.4410(10)
Pt Br(2) 2.447(2)
Pt S(1) 2.254(2)
Pt S(2) 2.245(2)
S(1) O(1) 1.463(6)
S(1) C(1) 1.793(9)
S(1) C(2) 1.783(10)
S(2) O(2) 1.455(7)
S(2) C(3) 1.789(9)
S(2) C(4) 1.780(9)
